data_8105175
loop_
_publ_author_name
'Mossine, Valeri V.'
'Kelley, Steven P.'
'Mawhinney, Thomas P.'

_publ_section_title
;
 Crystal structure of
 (E)-N&#x2032;-(1-(2-hydroxy-4-methoxyphenyl)ethylidene)
 isonicotinohydrazide, C15H15N3O3
;
_journal_issue 2
_journal_name_full 'Zeitschrift f\"ur Kristallographie - New Crystal Structures'
_journal_page_first 195
_journal_page_last 197
_journal_paper_doi 10.1515/ncrs-2021-0435
_journal_volume 237
_journal_year 2022
_chemical_formula_moiety 'C15 H15 N3 O3'
_chemical_formula_sum 'C15 H15 N3 O3'
_chemical_formula_weight 285.30
_chemical_name_systematic
; 
(<i>E</i>)-<i>N</i>'-(1-(2-hydroxy-4-methoxyphenyl)ethylidene)\
isonicotinohydrazide
;
_space_group_crystal_system triclinic
_space_group_IT_number 2
_space_group_name_Hall '-P 1'
_space_group_name_H-M_alt 'P -1'
_atom_sites_solution_hydrogens difmap
_atom_sites_solution_primary direct
_cell_angle_alpha 112.7059(8)
_cell_angle_beta 92.4309(8)
_cell_angle_gamma 115.2776(7)
_cell_formula_units_Z 2
_cell_length_a 9.0752(2)
_cell_length_b 9.1969(2)
_cell_length_c 9.9519(2)
_cell_measurement_reflns_used 9851
_cell_measurement_temperature 100.0
_cell_measurement_theta_max 46.96
_cell_measurement_theta_min 2.29
_cell_volume 671.16(3)
_computing_molecular_graphics 'Olex2 (Dolomanov et al., 2009)'
_computing_publication_material 'Olex2 (Dolomanov et al., 2009)'
_computing_structure_refinement 'ShelXL (Sheldrick, 2015)'
_computing_structure_solution 'ShelXS (Sheldrick, 2008)'
_diffrn_ambient_temperature 100.0
_diffrn_measured_fraction_theta_full 1.000
_diffrn_measured_fraction_theta_max 0.982
_diffrn_measurement_device_type 'Bruker APEX-II CCD'
_diffrn_measurement_method 'shutterless omega and phi scans'
_diffrn_radiation_monochromator graphite
_diffrn_radiation_type MoK\a
_diffrn_radiation_wavelength 0.71073
_diffrn_reflns_av_R_equivalents 0.0199
_diffrn_reflns_av_unetI/netI 0.0110
_diffrn_reflns_Laue_measured_fraction_full 1.000
_diffrn_reflns_Laue_measured_fraction_max 0.982
_diffrn_reflns_limit_h_max 18
_diffrn_reflns_limit_h_min -18
_diffrn_reflns_limit_k_max 18
_diffrn_reflns_limit_k_min -18
_diffrn_reflns_limit_l_max 20
_diffrn_reflns_limit_l_min -20
_diffrn_reflns_number 114957
_diffrn_reflns_point_group_measured_fraction_full 1.000
_diffrn_reflns_point_group_measured_fraction_max 0.982
_diffrn_reflns_theta_full 25.242
_diffrn_reflns_theta_max 47.014
_diffrn_reflns_theta_min 2.290
_diffrn_source 'Sealed Source Mo with TRIUMPH optics'
_diffrn_standards_number 0
_exptl_absorpt_coefficient_mu 0.101
_exptl_absorpt_correction_T_max 0.3578
_exptl_absorpt_correction_T_min 0.3070
_exptl_absorpt_correction_type multi-scan
_exptl_absorpt_process_details 'Bruker AXScale'
_exptl_crystal_colour colourless
_exptl_crystal_colour_primary colourless
_exptl_crystal_density_diffrn 1.412
_exptl_crystal_description block
_exptl_crystal_F_000 300
_exptl_crystal_size_max 0.4
_exptl_crystal_size_mid 0.3
_exptl_crystal_size_min 0.12
_refine_diff_density_max 0.696
_refine_diff_density_min -0.483
_refine_diff_density_rms 0.076
_refine_ls_extinction_coef .
_refine_ls_extinction_method none
_refine_ls_goodness_of_fit_ref 1.061
_refine_ls_hydrogen_treatment refxyz
_refine_ls_matrix_type full
_refine_ls_number_parameters 235
_refine_ls_number_reflns 12029
_refine_ls_number_restraints 0
_refine_ls_restrained_S_all 1.061
_refine_ls_R_factor_all 0.0413
_refine_ls_R_factor_gt 0.0347
_refine_ls_shift/su_max 0.001
_refine_ls_shift/su_mean 0.000
_refine_ls_structure_factor_coef Fsqd
_refine_ls_weighting_details 'w=1/[\s^2^(Fo^2^)+(0.0646P)^2^+0.0559P] where P=(Fo^2^+2Fc^2^)/3'
_refine_ls_weighting_scheme calc
_refine_ls_wR_factor_gt 0.1060
_refine_ls_wR_factor_ref 0.1113
_reflns_Friedel_coverage 0.000
_reflns_Friedel_fraction_full .
_reflns_Friedel_fraction_max .
_reflns_number_gt 10312
_reflns_number_total 12029
_reflns_threshold_expression 'I > 2\s(I)'
_cod_data_source_file suppl_j_ncrs-2021-0435_suppl.cif
_cod_data_source_block 1
_cod_database_code 8105175
_shelx_space_group_comment
;
The symmetry employed for this shelxl refinement is uniquely defined
by the following loop, which should always be used as a source of
symmetry information in preference to the above space-group names.
They are only intended as comments.
;
_shelx_estimated_absorpt_t_max 0.988
_shelx_estimated_absorpt_t_min 0.961
_olex2_refinement_description
;
1. Fixed Uiso
 At 1.2 times of:
  All C(H) groups
 At 1.5 times of:
  All C(H,H,H) groups, All C(H,H,H,H) groups
;

loop_
_space_group_symop_operation_xyz
'x, y, z'
'-x, -y, -z'

loop_
_atom_site_label
_atom_site_type_symbol
_atom_site_fract_x
_atom_site_fract_y
_atom_site_fract_z
_atom_site_U_iso_or_equiv
_atom_site_adp_type
_atom_site_occupancy
_atom_site_site_symmetry_order
_atom_site_calc_flag
_atom_site_refinement_flags_posn
_atom_site_refinement_flags_adp
_atom_site_refinement_flags_occupancy
_atom_site_disorder_assembly
_atom_site_disorder_group
C1 C 1.38839(5) 1.54660(5) 1.23512(4) 0.01559(5) Uani 1 1 d . . . . .
H1 H 1.4238(11) 1.5677(11) 1.3357(9) 0.019 Uiso 1 1 d R . . . .
C2 C 1.26066(4) 1.37850(5) 1.13136(4) 0.01430(5) Uani 1 1 d . . . . .
H2B H 1.2052(11) 1.2847(11) 1.1577(9) 0.017 Uiso 1 1 d R . . . .
C3 C 1.22084(4) 1.34826(4) 0.98295(4) 0.01247(5) Uani 1 1 d . . . . .
C4 C 1.30377(4) 1.48893(5) 0.94615(4) 0.01365(5) Uani 1 1 d . . . . .
H4 H 1.2761(10) 1.4733(11) 0.8422(9) 0.016 Uiso 1 1 d R . . . .
C5 C 1.42654(4) 1.65340(5) 1.05875(4) 0.01459(5) Uani 1 1 d . . . . .
H5 H 1.4898(10) 1.7537(11) 1.0363(9) 0.018 Uiso 1 1 d R . . . .
C6 C 1.09154(4) 1.16559(5) 0.86686(4) 0.01488(5) Uani 1 1 d . . . . .
C7 C 1.07521(4) 0.83347(4) 0.52745(4) 0.01247(5) Uani 1 1 d . . . . .
C8 C 1.24427(5) 0.90730(6) 0.49466(5) 0.02019(7) Uani 1 1 d . . . . .
H8A H 1.3179(13) 0.8866(13) 0.5385(11) 0.030 Uiso 1 1 d R . . . .
H8B H 1.2969(13) 1.0355(13) 0.5292(11) 0.030 Uiso 1 1 d R . . . .
H8C H 1.2340(13) 0.8617(13) 0.3902(11) 0.030 Uiso 1 1 d R . . . .
C9 C 0.94432(4) 0.64664(4) 0.43348(3) 0.01144(4) Uani 1 1 d . . . . .
C10 C 0.77924(4) 0.58063(4) 0.45476(3) 0.01172(4) Uani 1 1 d . . . . .
C11 C 0.65747(4) 0.40107(4) 0.36802(4) 0.01260(5) Uani 1 1 d . . . . .
H11 H 0.5439(10) 0.3652(11) 0.3897(9) 0.015 Uiso 1 1 d R . . . .
C12 C 0.69869(4) 0.28329(4) 0.26127(4) 0.01195(4) Uani 1 1 d . . . . .
C13 C 0.86150(4) 0.34382(4) 0.23877(4) 0.01354(5) Uani 1 1 d . . . . .
H13 H 0.8881(10) 0.2575(11) 0.1633(9) 0.016 Uiso 1 1 d R . . . .
C14 C 0.97989(4) 0.52271(5) 0.32373(4) 0.01319(5) Uani 1 1 d . . . . .
H14 H 1.0893(10) 0.5636(11) 0.3046(9) 0.016 Uiso 1 1 d R . . . .
C15 C 0.41500(5) 0.05115(5) 0.17986(5) 0.01735(6) Uani 1 1 d . . . . .
H15A H 0.3526(12) -0.0773(13) 0.1030(10) 0.026 Uiso 1 1 d R . . . .
H15B H 0.3797(12) 0.1246(13) 0.1581(10) 0.026 Uiso 1 1 d R . . . .
H15C H 0.4027(12) 0.0560(12) 0.2809(10) 0.026 Uiso 1 1 d R . . . .
N1 N 1.47189(4) 1.68281(4) 1.20065(4) 0.01568(5) Uani 1 1 d . . . . .
N2 N 1.14458(4) 1.09676(4) 0.74218(3) 0.01441(5) Uani 1 1 d . . . . .
H2A H 1.2524(12) 1.1488(12) 0.7429(10) 0.024 Uiso 1 1 d R . . . .
N3 N 1.03301(4) 0.92441(4) 0.63899(3) 0.01403(4) Uani 1 1 d . . . . .
O1 O 0.95204(4) 1.08579(5) 0.88383(4) 0.02588(7) Uani 1 1 d . . . . .
O2 O 0.72951(4) 0.68512(4) 0.55778(3) 0.01644(5) Uani 1 1 d . . . . .
H2 H 0.8266(13) 0.7914(13) 0.6122(11) 0.030 Uiso 1 1 d R . . . .
O3 O 0.58672(3) 0.10699(4) 0.17321(3) 0.01561(5) Uani 1 1 d . . . . .

loop_
_atom_site_aniso_label
_atom_site_aniso_U_11
_atom_site_aniso_U_22
_atom_site_aniso_U_33
_atom_site_aniso_U_23
_atom_site_aniso_U_13
_atom_site_aniso_U_12
O3 0.01262(9) 0.01035(8) 0.01729(10) 0.00182(7) 0.00354(7) 0.00394(7)
C11 0.01224(10) 0.01100(10) 0.01179(10) 0.00374(8) 0.00415(8) 0.00439(8)
C10 0.01211(10) 0.01089(10) 0.01040(9) 0.00363(8) 0.00389(7) 0.00498(8)
C9 0.01079(10) 0.01082(10) 0.01057(9) 0.00360(8) 0.00250(7) 0.00448(8)
N3 0.01247(9) 0.01072(9) 0.01264(9) 0.00168(7) 0.00187(7) 0.00363(7)
O2 0.01442(9) 0.01242(9) 0.01545(10) 0.00127(7) 0.00679(7) 0.00473(7)
C12 0.01214(10) 0.01018(10) 0.01149(10) 0.00362(8) 0.00269(8) 0.00477(8)
C7 0.01178(10) 0.01130(10) 0.01149(10) 0.00392(8) 0.00229(8) 0.00428(8)
N2 0.01183(9) 0.01113(9) 0.01299(10) 0.00143(8) 0.00223(7) 0.00307(7)
C13 0.01221(10) 0.01212(10) 0.01385(11) 0.00316(9) 0.00329(8) 0.00617(8)
C3 0.01125(10) 0.01160(10) 0.01190(10) 0.00313(8) 0.00244(8) 0.00520(8)
C14 0.01108(10) 0.01268(10) 0.01332(10) 0.00354(8) 0.00317(8) 0.00564(8)
N1 0.01456(10) 0.01305(10) 0.01367(10) 0.00197(8) 0.00181(8) 0.00557(8)
C4 0.01449(11) 0.01292(11) 0.01255(10) 0.00474(9) 0.00188(8) 0.00676(9)
C2 0.01420(11) 0.01463(11) 0.01266(11) 0.00536(9) 0.00438(8) 0.00632(9)
C5 0.01501(11) 0.01138(10) 0.01558(12) 0.00453(9) 0.00297(9) 0.00625(9)
C6 0.01145(10) 0.01273(11) 0.01428(11) 0.00230(9) 0.00272(8) 0.00405(8)
C1 0.01549(12) 0.01687(12) 0.01097(10) 0.00377(9) 0.00293(8) 0.00714(10)
C15 0.01362(12) 0.01256(11) 0.02028(14) 0.00448(10) 0.00534(10) 0.00409(9)
O1 0.01315(11) 0.02109(13) 0.02453(14) 0.00028(11) 0.00758(10) 0.00112(9)
C8 0.01455(13) 0.01758(14) 0.02030(15) 0.00569(12) 0.00669(11) 0.00324(10)

loop_
_atom_type_symbol
_atom_type_description
_atom_type_scat_dispersion_real
_atom_type_scat_dispersion_imag
_atom_type_scat_source
C C 0.0033 0.0016 'International Tables Vol C Tables 4.2.6.8 and 6.1.1.4'
H H 0.0000 0.0000 'International Tables Vol C Tables 4.2.6.8 and 6.1.1.4'
N N 0.0061 0.0033 'International Tables Vol C Tables 4.2.6.8 and 6.1.1.4'
O O 0.0106 0.0060 'International Tables Vol C Tables 4.2.6.8 and 6.1.1.4'

loop_
_geom_angle_atom_site_label_1
_geom_angle_atom_site_label_2
_geom_angle_atom_site_label_3
_geom_angle
_geom_angle_site_symmetry_1
_geom_angle_site_symmetry_3
C12 O3 C15 116.52(3) . .
C12 C11 C10 119.97(3) . .
C11 C10 C9 121.01(3) . .
O2 C10 C11 116.15(3) . .
O2 C10 C9 122.84(3) . .
C10 C9 C7 121.56(3) . .
C14 C9 C10 116.96(3) . .
C14 C9 C7 121.39(3) . .
C7 N3 N2 121.81(3) . .
O3 C12 C11 123.11(3) . .
O3 C12 C13 116.47(3) . .
C11 C12 C13 120.42(3) . .
C9 C7 C8 121.20(3) . .
N3 C7 C9 114.84(3) . .
N3 C7 C8 123.95(3) . .
C6 N2 N3 115.23(3) . .
C14 C13 C12 118.92(3) . .
C4 C3 C2 118.97(3) . .
C4 C3 C6 121.53(3) . .
C2 C3 C6 119.50(3) . .
C13 C14 C9 122.70(3) . .
C5 N1 C1 117.37(3) . .
C5 C4 C3 118.41(3) . .
C1 C2 C3 118.23(3) . .
N1 C5 C4 123.48(3) . .
N2 C6 C3 114.06(3) . .
O1 C6 N2 123.63(3) . .
O1 C6 C3 122.31(3) . .
N1 C1 C2 123.43(3) . .

loop_
_geom_bond_atom_site_label_1
_geom_bond_atom_site_label_2
_geom_bond_distance
_geom_bond_site_symmetry_2
O3 C12 1.3602(4) .
O3 C15 1.4312(5) .
C11 C10 1.3977(4) .
C11 C12 1.3904(4) .
C10 C9 1.4168(4) .
C10 O2 1.3517(4) .
C9 C7 1.4698(4) .
C9 C14 1.4068(4) .
N3 C7 1.2928(4) .
N3 N2 1.3700(4) .
C12 C13 1.4018(5) .
C7 C8 1.4984(5) .
N2 C6 1.3699(5) .
C13 C14 1.3840(5) .
C3 C4 1.3900(5) .
C3 C2 1.3932(5) .
C3 C6 1.4957(5) .
N1 C5 1.3407(5) .
N1 C1 1.3432(5) .
C4 C5 1.3897(5) .
C2 C1 1.3913(5) .
C6 O1 1.2208(5) .
